data_7200089
loop_
_publ_author_name
'Kendrick, John'
'Gourlay, Matthew D.'
'Neumann, Marcus A.'
'Leusen, Frank J. J.'

_publ_section_title
;
 Predicting spontaneous racemate resolution using recent developments in
 crystal structure prediction
;
_journal_issue 11
_journal_name_full CrystEngComm
_journal_page_first 2391
_journal_page_last 2399
_journal_paper_doi 10.1039/b909038j
_journal_volume 11
_journal_year 2009
_space_group_IT_number 14
_symmetry_cell_setting monoclinic
_symmetry_Int_Tables_number 14
_symmetry_space_group_name_Hall '-P 2ybc'
_symmetry_space_group_name_H-M 'P 1 21/c 1'
_cell_angle_alpha 90.000000
_cell_angle_beta 117.007274
_cell_angle_gamma 90.000000
_cell_length_a 4.653221
_cell_length_b 14.763849
_cell_length_c 8.967589
_cell_volume 548.885
_cod_data_source_file 4HMO_racemic.cif
_cod_data_source_block 4HMO_R_22
_cod_original_sg_symbol_H-M 'P 2_1/c'
_cod_struct_determination_method theoretical
_cod_database_code 7200089

loop_
_symmetry_equiv_pos_site_id
_symmetry_equiv_pos_as_xyz
1 x,y,z
2 -x,y+1/2,-z+1/2
3 -x,-y,-z
4 x,-y+1/2,z+1/2

loop_
_atom_site_label
_atom_site_type_symbol
_atom_site_fract_x
_atom_site_fract_y
_atom_site_fract_z
C46 C 0.130703 0.367056 1.153728
C47 C 0.325870 0.394699 1.339654
O48 O 0.165182 0.476036 1.359822
C49 C -0.109230 0.489606 1.217310
N50 N -0.144212 0.427910 1.100603
O51 O -0.298871 0.552491 1.203620
C52 C 0.030397 0.267763 1.127385
O53 O 0.315520 0.216102 1.168387
H54 H 0.267618 0.380929 1.083323
H55 H 0.282518 0.154196 1.199949
H56 H 0.575599 0.413508 1.375601
H57 H -0.337444 0.431128 0.982460
H58 H -0.086592 0.249412 1.205992
H59 H 0.318583 0.343259 1.426244
H60 H -0.148944 0.257657 0.995388
